data_4128660
loop_
_publ_author_name
'Geeson, Michael B.'
'R\'ios, Pablo'
'Transue, Wesley J.'
'Cummins, Christopher C.'

_publ_section_title
;
 Orthophosphate and Sulfate Utilization for C-E (E = P, S) Bond Formation
 via Trichlorosilyl Phosphide and Sulfide Anions.
;
_journal_issue 15
_journal_name_full 'Journal of the American Chemical Society'
_journal_page_first 6375
_journal_page_last 6384
_journal_paper_doi 10.1021/jacs.9b01475
_journal_volume 141
_journal_year 2019
_chemical_formula_sum 'C16 H36 Cl3 N S Si'
_chemical_formula_weight 408.96
_space_group_crystal_system monoclinic
_space_group_IT_number 14
_space_group_name_Hall '-P 2ybc'
_space_group_name_H-M_alt 'P 1 21/c 1'
_atom_sites_solution_hydrogens geom
_atom_sites_solution_primary direct
_atom_sites_solution_secondary difmap
_audit_creation_method SHELXL-2014/7
_cell_angle_alpha 90
_cell_angle_beta 103.363(12)
_cell_angle_gamma 90
_cell_formula_units_Z 8
_cell_length_a 17.253(12)
_cell_length_b 15.242(11)
_cell_length_c 18.394(13)
_cell_measurement_reflns_used 9397
_cell_measurement_temperature 100(2)
_cell_measurement_theta_max 26.71
_cell_measurement_theta_min 2.28
_cell_volume 4706(6)
_computing_cell_refinement 'SAINT 7.46A (Bruker-AXS, 2015)'
_computing_data_collection 'APEX2 v2011.4.0 (Bruker-AXS, 2015)'
_computing_data_reduction 'SAINT 7.46A (Bruker-AXS, 2015)'
_computing_structure_refinement 'SHELXL-2014/7 (Sheldrick, 2014)'
_computing_structure_solution 'SHELXT-2015 (Sheldrick, 2015)'
_diffrn_ambient_temperature 100(2)
_diffrn_detector_area_resol_mean 8.3
_diffrn_measured_fraction_theta_full 1.000
_diffrn_measured_fraction_theta_max 1.000
_diffrn_measurement_device_type 'Bruker Smart APEX2 CCD'
_diffrn_measurement_method '\f and \w scans'
_diffrn_radiation_type MoK\a
_diffrn_radiation_wavelength 0.71073
_diffrn_reflns_av_R_equivalents 0.0705
_diffrn_reflns_av_unetI/netI 0.0349
_diffrn_reflns_Laue_measured_fraction_full 1.000
_diffrn_reflns_Laue_measured_fraction_max 1.000
_diffrn_reflns_limit_h_max 22
_diffrn_reflns_limit_h_min -22
_diffrn_reflns_limit_k_max 20
_diffrn_reflns_limit_k_min -20
_diffrn_reflns_limit_l_max 24
_diffrn_reflns_limit_l_min -24
_diffrn_reflns_number 134795
_diffrn_reflns_point_group_measured_fraction_full 1.000
_diffrn_reflns_point_group_measured_fraction_max 1.000
_diffrn_reflns_theta_full 25.242
_diffrn_reflns_theta_max 27.877
_diffrn_reflns_theta_min 1.755
_diffrn_source 'I\mS micro-focus sealed tube, multilayer optics'
_exptl_absorpt_coefficient_mu 0.527
_exptl_absorpt_correction_T_max 0.7457
_exptl_absorpt_correction_T_min 0.6484
_exptl_absorpt_correction_type multi-scan
_exptl_absorpt_process_details 'SADABS (Sheldrick, 2009)'
_exptl_crystal_colour colourless
_exptl_crystal_density_diffrn 1.154
_exptl_crystal_density_method 'not measured'
_exptl_crystal_description plate
_exptl_crystal_F_000 1760
_exptl_crystal_size_max 0.428
_exptl_crystal_size_mid 0.344
_exptl_crystal_size_min 0.156
_refine_diff_density_max 1.025
_refine_diff_density_min -0.754
_refine_diff_density_rms 0.056
_refine_ls_extinction_method none
_refine_ls_goodness_of_fit_ref 1.032
_refine_ls_hydrogen_treatment constr
_refine_ls_matrix_type full
_refine_ls_number_parameters 622
_refine_ls_number_reflns 11224
_refine_ls_number_restraints 1420
_refine_ls_restrained_S_all 1.019
_refine_ls_R_factor_all 0.0778
_refine_ls_R_factor_gt 0.0582
_refine_ls_shift/su_max 0.001
_refine_ls_shift/su_mean 0.000
_refine_ls_structure_factor_coef Fsqd
_refine_ls_weighting_details 'w=1/[\s^2^(Fo^2^)+(0.0576P)^2^+4.8450P] where P=(Fo^2^+2Fc^2^)/3'
_refine_ls_weighting_scheme calc
_refine_ls_wR_factor_gt 0.1436
_refine_ls_wR_factor_ref 0.1580
_reflns_Friedel_coverage 0.000
_reflns_number_gt 8530
_reflns_number_total 11224
_reflns_threshold_expression 'I > 2\s(I)'
_cod_data_source_file ja9b01475_si_002.cif
_cod_data_source_block X8_18045_a
_cod_original_sg_symbol_H-M 'P 21/c'
_cod_database_code 4128660
_shelx_shelxl_version_number 2014/7
_shelx_space_group_comment
; 
The symmetry employed for this shelxl refinement is uniquely defined 
by the following loop, which should always be used as a source of 
symmetry information in preference to the above space-group names. 
They are only intended as comments. 
;
_shelx_estimated_absorpt_t_min 0.806
_shelx_estimated_absorpt_t_max 0.922

loop_
_space_group_symop_operation_xyz
'x, y, z'
'-x, y+1/2, -z+1/2'
'-x, -y, -z'
'x, -y-1/2, z-1/2'

loop_
_atom_site_label
_atom_site_type_symbol
_atom_site_fract_x
_atom_site_fract_y
_atom_site_fract_z
_atom_site_U_iso_or_equiv
_atom_site_adp_type
_atom_site_occupancy
_atom_site_site_symmetry_order
_atom_site_calc_flag
_atom_site_refinement_flags_posn
_atom_site_refinement_flags_adp
_atom_site_refinement_flags_occupancy
_atom_site_disorder_assembly
_atom_site_disorder_group
Cl1 Cl 0.7699(3) 0.7575(5) 1.0052(3) 0.0589(9) Uani 0.69(2) 1 d D U P A 1
Cl2 Cl 0.6714(3) 0.6011(2) 0.9070(2) 0.0512(8) Uani 0.69(2) 1 d D U P A 1
Cl3 Cl 0.5812(3) 0.7817(4) 0.9282(3) 0.0696(10) Uani 0.69(2) 1 d D U P A 1
Cl1A Cl 0.7741(6) 0.7402(13) 1.0087(7) 0.063(3) Uani 0.31(2) 1 d D U P A 2
Cl2A Cl 0.6475(13) 0.6132(11) 0.8938(7) 0.079(3) Uani 0.31(2) 1 d D U P A 2
Cl3A Cl 0.5956(7) 0.8064(10) 0.9374(6) 0.087(2) Uani 0.31(2) 1 d D U P A 2
S1 S 0.62918(4) 0.64280(5) 1.07587(4) 0.04890(17) Uani 1 1 d . U . . .
Si1 Si 0.65976(5) 0.69322(5) 0.98757(4) 0.04510(18) Uani 1 1 d . U . . .
Cl4 Cl 0.20172(8) 0.79131(6) 0.17338(7) 0.0945(4) Uani 1 1 d . U . . .
S2 S 0.23856(7) 0.63712(6) 0.30676(5) 0.0832(3) Uani 1 1 d . U . . .
Cl6 Cl 0.05301(7) 0.70072(10) 0.22301(11) 0.1273(6) Uani 1 1 d . U . . .
Cl5 Cl 0.15238(5) 0.58748(5) 0.12462(4) 0.05631(19) Uani 1 1 d . U . . .
Si2 Si 0.16500(4) 0.67506(5) 0.21127(4) 0.04328(17) Uani 1 1 d . U . . .
N1 N 0.17988(13) 0.17303(14) 0.74782(12) 0.0414(5) Uani 1 1 d . U . . .
C1 C 0.13526(16) 0.15755(18) 0.66695(16) 0.0481(6) Uani 1 1 d D U . . .
H1A H 0.1734 0.1645 0.6346 0.058 Uiso 1 1 calc R U . . .
H1B H 0.1164 0.0960 0.6622 0.058 Uiso 1 1 calc R U . . .
C2 C 0.06472(18) 0.2167(2) 0.63764(17) 0.0546(7) Uani 1 1 d D U . . .
H2A H 0.0825 0.2787 0.6423 0.066 Uiso 1 1 calc R U . . .
H2B H 0.0249 0.2087 0.6682 0.066 Uiso 1 1 calc R U . . .
C3 C 0.0259(2) 0.1968(3) 0.5557(2) 0.0791(11) Uani 1 1 d D U . . .
H3A H 0.0047 0.1362 0.5516 0.095 Uiso 1 1 calc R U . . .
H3B H 0.0667 0.2005 0.5258 0.095 Uiso 1 1 calc R U . . .
C4 C -0.0420(3) 0.2609(3) 0.5239(3) 0.1022(15) Uani 1 1 d D U . . .
H4A H -0.0197 0.3183 0.5161 0.153 Uiso 1 1 calc R U . . .
H4B H -0.0765 0.2669 0.5592 0.153 Uiso 1 1 calc R U . . .
H4C H -0.0733 0.2384 0.4762 0.153 Uiso 1 1 calc R U . . .
C5 C 0.20561(17) 0.26836(16) 0.76005(15) 0.0444(6) Uani 1 1 d D U . . .
H5A H 0.1573 0.3056 0.7500 0.053 Uiso 1 1 calc R U . . .
H5B H 0.2325 0.2761 0.8133 0.053 Uiso 1 1 calc R U . . .
C6 C 0.26051(19) 0.30134(19) 0.71298(18) 0.0555(7) Uani 1 1 d D U . . .
H6A H 0.2389 0.2847 0.6602 0.067 Uiso 1 1 calc R U . . .
H6B H 0.3135 0.2736 0.7299 0.067 Uiso 1 1 calc R U . . .
C7 C 0.2693(2) 0.4012(2) 0.71898(19) 0.0721(10) Uani 1 1 d D U . . .
H7A H 0.2850 0.4179 0.7724 0.087 Uiso 1 1 calc R U . . .
H7B H 0.3124 0.4199 0.6950 0.087 Uiso 1 1 calc R U . . .
C8 C 0.1929(3) 0.4491(3) 0.6823(3) 0.1011(15) Uani 1 1 d D U . . .
H8A H 0.1768 0.4325 0.6294 0.152 Uiso 1 1 calc R U . . .
H8B H 0.2020 0.5126 0.6863 0.152 Uiso 1 1 calc R U . . .
H8C H 0.1506 0.4331 0.7074 0.152 Uiso 1 1 calc R U . . .
C9 C 0.25200(16) 0.11212(17) 0.76174(16) 0.0466(6) Uani 1 1 d D U . . .
H9A H 0.2325 0.0511 0.7526 0.056 Uiso 1 1 calc R U . B 1
H9B H 0.2834 0.1257 0.7244 0.056 Uiso 1 1 calc R U . B 1
C10 C 0.30691(18) 0.1160(2) 0.83789(19) 0.0572(7) Uani 0.794(8) 1 d D U P C 1
H10A H 0.2808 0.0904 0.8756 0.069 Uiso 0.794(8) 1 calc R U P C 1
H10B H 0.3215 0.1775 0.8519 0.069 Uiso 0.794(8) 1 calc R U P C 1
C11 C 0.3822(3) 0.0623(4) 0.8337(3) 0.0584(13) Uani 0.794(8) 1 d D U P C 1
H11A H 0.3675 -0.0004 0.8258 0.070 Uiso 0.794(8) 1 calc R U P C 1
H11B H 0.4022 0.0825 0.7903 0.070 Uiso 0.794(8) 1 calc R U P C 1
C12 C 0.4478(3) 0.0713(4) 0.9038(3) 0.0777(16) Uani 0.794(8) 1 d D U P C 1
H12A H 0.4925 0.0333 0.9001 0.116 Uiso 0.794(8) 1 calc R U P C 1
H12B H 0.4275 0.0540 0.9473 0.116 Uiso 0.794(8) 1 calc R U P C 1
H12C H 0.4658 0.1324 0.9095 0.116 Uiso 0.794(8) 1 calc R U P C 1
C10A C 0.30691(18) 0.1160(2) 0.83789(19) 0.0572(7) Uani 0.206(8) 1 d . U P C 2
H10C H 0.3199 0.1789 0.8465 0.069 Uiso 0.206(8) 1 calc R U P C 2
H10D H 0.2732 0.1005 0.8728 0.069 Uiso 0.206(8) 1 calc R U P C 2
C11A C 0.3838(12) 0.0689(14) 0.8672(12) 0.055(4) Uani 0.206(8) 1 d . U P C 2
H11C H 0.3807 0.0068 0.8510 0.065 Uiso 0.206(8) 1 calc R U P C 2
H11D H 0.4003 0.0718 0.9224 0.065 Uiso 0.206(8) 1 calc R U P C 2
C12A C 0.4394(9) 0.1214(11) 0.8307(10) 0.061(5) Uani 0.206(8) 1 d . U P C 2
H12D H 0.4160 0.1266 0.7770 0.092 Uiso 0.206(8) 1 calc R U P C 2
H12E H 0.4909 0.0915 0.8385 0.092 Uiso 0.206(8) 1 calc R U P C 2
H12F H 0.4470 0.1801 0.8530 0.092 Uiso 0.206(8) 1 calc R U P C 2
C13 C 0.12737(17) 0.15410(19) 0.80190(17) 0.0512(7) Uani 1 1 d D U . . .
H13A H 0.1588 0.1653 0.8533 0.061 Uiso 1 1 calc R U . D 1
H13B H 0.0824 0.1962 0.7918 0.061 Uiso 1 1 calc R U . D 1
C14 C 0.0936(2) 0.0623(2) 0.7991(2) 0.0748(10) Uani 0.503(10) 1 d D U P E 1
H14A H 0.1361 0.0174 0.8055 0.090 Uiso 0.503(10) 1 calc R U P E 1
H14B H 0.0539 0.0514 0.7517 0.090 Uiso 0.503(10) 1 calc R U P E 1
C15 C 0.0523(7) 0.0639(7) 0.8695(6) 0.081(3) Uani 0.503(10) 1 d D U P E 1
H15A H 0.0917 0.0814 0.9154 0.098 Uiso 0.503(10) 1 calc R U P E 1
H15B H 0.0079 0.1066 0.8606 0.098 Uiso 0.503(10) 1 calc R U P E 1
C16 C 0.0217(7) -0.0267(7) 0.8784(7) 0.130(5) Uani 0.503(10) 1 d D U P E 1
H16A H -0.0138 -0.0453 0.8314 0.194 Uiso 0.503(10) 1 calc R U P E 1
H16B H -0.0077 -0.0265 0.9181 0.194 Uiso 0.503(10) 1 calc R U P E 1
H16C H 0.0667 -0.0675 0.8917 0.194 Uiso 0.503(10) 1 calc R U P E 1
C14A C 0.0936(2) 0.0623(2) 0.7991(2) 0.0748(10) Uani 0.497(10) 1 d . U P E 2
H14C H 0.0723 0.0473 0.7458 0.090 Uiso 0.497(10) 1 calc R U P E 2
H14D H 0.1386 0.0219 0.8183 0.090 Uiso 0.497(10) 1 calc R U P E 2
C15A C 0.0308(7) 0.0419(8) 0.8390(6) 0.088(3) Uani 0.497(10) 1 d D U P E 2
H15C H -0.0143 0.0832 0.8240 0.106 Uiso 0.497(10) 1 calc R U P E 2
H15D H 0.0107 -0.0185 0.8272 0.106 Uiso 0.497(10) 1 calc R U P E 2
C16A C 0.0664(10) 0.0503(10) 0.9185(6) 0.160(6) Uani 0.497(10) 1 d D U P E 2
H16D H 0.0828 0.1112 0.9300 0.240 Uiso 0.497(10) 1 calc R U P E 2
H16E H 0.1131 0.0118 0.9320 0.240 Uiso 0.497(10) 1 calc R U P E 2
H16F H 0.0274 0.0334 0.9471 0.240 Uiso 0.497(10) 1 calc R U P E 2
N2 N 0.33399(12) 0.83247(14) 0.48040(12) 0.0404(4) Uani 1 1 d . U . . .
C17 C 0.3536(2) 0.7353(2) 0.4757(2) 0.0467(8) Uani 0.749(3) 1 d D U P F 1
H17A H 0.3463 0.7195 0.4223 0.056 Uiso 0.749(3) 1 calc R U P F 1
H17B H 0.4106 0.7267 0.4998 0.056 Uiso 0.749(3) 1 calc R U P F 1
C18 C 0.3059(4) 0.6727(3) 0.5104(4) 0.0567(13) Uani 0.749(3) 1 d D U P F 1
H18A H 0.2488 0.6789 0.4854 0.068 Uiso 0.749(3) 1 calc R U P F 1
H18B H 0.3122 0.6879 0.5637 0.068 Uiso 0.749(3) 1 calc R U P F 1
C19 C 0.3312(4) 0.5786(3) 0.5041(3) 0.0772(15) Uani 0.749(3) 1 d D U P F 1
H19A H 0.3871 0.5719 0.5324 0.093 Uiso 0.749(3) 1 calc R U P F 1
H19B H 0.3292 0.5654 0.4510 0.093 Uiso 0.749(3) 1 calc R U P F 1
C20 C 0.2799(6) 0.5126(5) 0.5332(7) 0.110(3) Uani 0.749(3) 1 d D U P F 1
H20A H 0.2238 0.5222 0.5086 0.166 Uiso 0.749(3) 1 calc R U P F 1
H20B H 0.2872 0.5200 0.5873 0.166 Uiso 0.749(3) 1 calc R U P F 1
H20C H 0.2956 0.4531 0.5225 0.166 Uiso 0.749(3) 1 calc R U P F 1
C17A C 0.2870(7) 0.7533(7) 0.4957(7) 0.057(3) Uani 0.251(3) 1 d D U P F 2
H17C H 0.2592 0.7692 0.5353 0.069 Uiso 0.251(3) 1 calc R U P F 2
H17D H 0.2457 0.7403 0.4499 0.069 Uiso 0.251(3) 1 calc R U P F 2
C18A C 0.3341(11) 0.6709(10) 0.5194(18) 0.072(5) Uani 0.251(3) 1 d D U P F 2
H18C H 0.3680 0.6773 0.5705 0.086 Uiso 0.251(3) 1 calc R U P F 2
H18D H 0.3685 0.6572 0.4847 0.086 Uiso 0.251(3) 1 calc R U P F 2
C19A C 0.2709(11) 0.5976(8) 0.5172(10) 0.089(4) Uani 0.251(3) 1 d D U P F 2
H19C H 0.2350 0.6129 0.5501 0.106 Uiso 0.251(3) 1 calc R U P F 2
H19D H 0.2386 0.5896 0.4657 0.106 Uiso 0.251(3) 1 calc R U P F 2
C20A C 0.3173(15) 0.5145(14) 0.544(2) 0.094(8) Uani 0.251(3) 1 d D U P F 2
H20D H 0.2800 0.4658 0.5435 0.141 Uiso 0.251(3) 1 calc R U P F 2
H20E H 0.3484 0.5233 0.5957 0.141 Uiso 0.251(3) 1 calc R U P F 2
H20F H 0.3533 0.5010 0.5119 0.141 Uiso 0.251(3) 1 calc R U P F 2
C21 C 0.3416(2) 0.8622(2) 0.55934(18) 0.0421(8) Uani 0.749(3) 1 d D U P F 1
H21A H 0.2974 0.8360 0.5781 0.051 Uiso 0.749(3) 1 calc R U P F 1
H21B H 0.3346 0.9267 0.5591 0.051 Uiso 0.749(3) 1 calc R U P F 1
C22 C 0.4188(3) 0.8401(3) 0.6135(2) 0.0517(10) Uani 0.749(3) 1 d D U P F 1
H22A H 0.4640 0.8630 0.5944 0.062 Uiso 0.749(3) 1 calc R U P F 1
H22B H 0.4245 0.7755 0.6182 0.062 Uiso 0.749(3) 1 calc R U P F 1
C23 C 0.4207(3) 0.8805(3) 0.6910(2) 0.0548(10) Uani 0.749(3) 1 d D U P F 1
H23A H 0.4170 0.9452 0.6866 0.066 Uiso 0.749(3) 1 calc R U P F 1
H23B H 0.3742 0.8594 0.7091 0.066 Uiso 0.749(3) 1 calc R U P F 1
C24 C 0.4969(4) 0.8555(4) 0.7465(3) 0.0840(17) Uani 0.749(3) 1 d D U P F 1
H24A H 0.5038 0.7917 0.7462 0.126 Uiso 0.749(3) 1 calc R U P F 1
H24B H 0.4940 0.8746 0.7967 0.126 Uiso 0.749(3) 1 calc R U P F 1
H24C H 0.5423 0.8840 0.7325 0.126 Uiso 0.749(3) 1 calc R U P F 1
C21A C 0.4056(6) 0.8469(7) 0.5496(6) 0.049(2) Uani 0.251(3) 1 d D U P F 2
H21C H 0.4440 0.7982 0.5511 0.059 Uiso 0.251(3) 1 calc R U P F 2
H21D H 0.4331 0.9019 0.5417 0.059 Uiso 0.251(3) 1 calc R U P F 2
C22A C 0.3847(8) 0.8520(11) 0.6245(7) 0.062(3) Uani 0.251(3) 1 d D U P F 2
H22C H 0.3570 0.7980 0.6344 0.075 Uiso 0.251(3) 1 calc R U P F 2
H22D H 0.3497 0.9030 0.6265 0.075 Uiso 0.251(3) 1 calc R U P F 2
C23A C 0.4641(10) 0.8622(14) 0.6816(8) 0.086(4) Uani 0.251(3) 1 d D U P F 2
H23C H 0.4956 0.8077 0.6827 0.103 Uiso 0.251(3) 1 calc R U P F 2
H23D H 0.4947 0.9109 0.6660 0.103 Uiso 0.251(3) 1 calc R U P F 2
C24A C 0.4530(14) 0.880(2) 0.7570(9) 0.118(8) Uani 0.251(3) 1 d D U P F 2
H24D H 0.4470 0.8247 0.7820 0.178 Uiso 0.251(3) 1 calc R U P F 2
H24E H 0.4052 0.9161 0.7535 0.178 Uiso 0.251(3) 1 calc R U P F 2
H24F H 0.4996 0.9118 0.7858 0.178 Uiso 0.251(3) 1 calc R U P F 2
C25 C 0.24664(19) 0.8462(2) 0.43719(19) 0.0413(7) Uani 0.749(3) 1 d D U P F 1
H25A H 0.2399 0.8206 0.3867 0.050 Uiso 0.749(3) 1 calc R U P F 1
H25B H 0.2114 0.8134 0.4631 0.050 Uiso 0.749(3) 1 calc R U P F 1
C26 C 0.2193(3) 0.9411(3) 0.4290(3) 0.0432(10) Uani 0.749(3) 1 d D U P F 1
H26A H 0.2214 0.9664 0.4791 0.052 Uiso 0.749(3) 1 calc R U P F 1
H26B H 0.2555 0.9755 0.4054 0.052 Uiso 0.749(3) 1 calc R U P F 1
C27 C 0.1355(3) 0.9471(3) 0.3820(3) 0.0679(13) Uani 0.749(3) 1 d D U P F 1
H27A H 0.1011 0.9066 0.4024 0.082 Uiso 0.749(3) 1 calc R U P F 1
H27B H 0.1352 0.9277 0.3305 0.082 Uiso 0.749(3) 1 calc R U P F 1
C28 C 0.1007(3) 1.0397(4) 0.3788(4) 0.0754(15) Uani 0.749(3) 1 d D U P F 1
H28A H 0.1304 1.0788 0.3528 0.113 Uiso 0.749(3) 1 calc R U P F 1
H28B H 0.1047 1.0612 0.4298 0.113 Uiso 0.749(3) 1 calc R U P F 1
H28C H 0.0446 1.0383 0.3519 0.113 Uiso 0.749(3) 1 calc R U P F 1
C25A C 0.2821(6) 0.9145(8) 0.4765(6) 0.051(2) Uani 0.251(3) 1 d D U P F 2
H25C H 0.2594 0.9166 0.5213 0.061 Uiso 0.251(3) 1 calc R U P F 2
H25D H 0.3158 0.9672 0.4772 0.061 Uiso 0.251(3) 1 calc R U P F 2
C26A C 0.2156(11) 0.9167(13) 0.4080(10) 0.078(5) Uani 0.251(3) 1 d D U P F 2
H26C H 0.1842 0.8618 0.4044 0.094 Uiso 0.251(3) 1 calc R U P F 2
H26D H 0.2377 0.9210 0.3630 0.094 Uiso 0.251(3) 1 calc R U P F 2
C27A C 0.1613(10) 0.9959(13) 0.4114(10) 0.102(5) Uani 0.251(3) 1 d D U P F 2
H27C H 0.1379 0.9908 0.4556 0.122 Uiso 0.251(3) 1 calc R U P F 2
H27D H 0.1928 1.0508 0.4162 0.122 Uiso 0.251(3) 1 calc R U P F 2
C28A C 0.0956(13) 0.999(2) 0.3411(13) 0.144(9) Uani 0.251(3) 1 d D U P F 2
H28D H 0.1176 1.0188 0.2992 0.216 Uiso 0.251(3) 1 calc R U P F 2
H28E H 0.0541 1.0399 0.3480 0.216 Uiso 0.251(3) 1 calc R U P F 2
H28F H 0.0727 0.9403 0.3303 0.216 Uiso 0.251(3) 1 calc R U P F 2
C29 C 0.3901(2) 0.8850(2) 0.44386(19) 0.0417(8) Uani 0.749(3) 1 d D U P F 1
H29A H 0.3821 0.9482 0.4522 0.050 Uiso 0.749(3) 1 calc R U P F 1
H29B H 0.4457 0.8704 0.4694 0.050 Uiso 0.749(3) 1 calc R U P F 1
C30 C 0.3802(3) 0.8699(3) 0.3609(2) 0.0505(9) Uani 0.749(3) 1 d D U P F 1
H30A H 0.3916 0.8076 0.3521 0.061 Uiso 0.749(3) 1 calc R U P F 1
H30B H 0.3243 0.8821 0.3348 0.061 Uiso 0.749(3) 1 calc R U P F 1
C31 C 0.4349(3) 0.9276(3) 0.3289(2) 0.0541(10) Uani 0.749(3) 1 d D U P F 1
H31A H 0.4906 0.9165 0.3562 0.065 Uiso 0.749(3) 1 calc R U P F 1
H31B H 0.4226 0.9898 0.3369 0.065 Uiso 0.749(3) 1 calc R U P F 1
C32 C 0.4280(3) 0.9123(3) 0.2466(2) 0.0602(11) Uani 0.749(3) 1 d D U P F 1
H32A H 0.3736 0.9259 0.2189 0.090 Uiso 0.749(3) 1 calc R U P F 1
H32B H 0.4400 0.8508 0.2382 0.090 Uiso 0.749(3) 1 calc R U P F 1
H32C H 0.4657 0.9504 0.2291 0.090 Uiso 0.749(3) 1 calc R U P F 1
C29A C 0.3696(9) 0.8177(8) 0.4149(8) 0.063(3) Uani 0.251(3) 1 d . U P F 2
H29C H 0.3264 0.8017 0.3713 0.075 Uiso 0.251(3) 1 calc R U P F 2
H29D H 0.4064 0.7671 0.4259 0.075 Uiso 0.251(3) 1 calc R U P F 2
C30A C 0.4151(11) 0.8960(9) 0.3933(11) 0.072(3) Uani 0.251(3) 1 d . U P F 2
H30C H 0.3796 0.9478 0.3841 0.086 Uiso 0.251(3) 1 calc R U P F 2
H30D H 0.4608 0.9101 0.4351 0.086 Uiso 0.251(3) 1 calc R U P F 2
C31A C 0.4439(12) 0.8776(14) 0.3269(12) 0.086(4) Uani 0.251(3) 1 d . U P F 2
H31C H 0.4779 0.9267 0.3175 0.103 Uiso 0.251(3) 1 calc R U P F 2
H31D H 0.4769 0.8237 0.3349 0.103 Uiso 0.251(3) 1 calc R U P F 2
C32A C 0.3839(12) 0.8668(15) 0.2679(12) 0.101(5) Uani 0.251(3) 1 d . U P F 2
H32D H 0.3476 0.9170 0.2636 0.151 Uiso 0.251(3) 1 calc R U P F 2
H32E H 0.3552 0.8128 0.2738 0.151 Uiso 0.251(3) 1 calc R U P F 2
H32F H 0.4046 0.8628 0.2227 0.151 Uiso 0.251(3) 1 calc R U P F 2

loop_
_atom_site_aniso_label
_atom_site_aniso_U_11
_atom_site_aniso_U_22
_atom_site_aniso_U_33
_atom_site_aniso_U_23
_atom_site_aniso_U_13
_atom_site_aniso_U_12
Cl1 0.0724(16) 0.0557(15) 0.0567(16) -0.0062(12) 0.0314(14) -0.0214(9)
Cl2 0.0705(16) 0.0501(10) 0.0370(11) -0.0036(7) 0.0202(9) -0.0089(9)
Cl3 0.0820(16) 0.0577(18) 0.0625(13) 0.0169(12) 0.0032(11) 0.0079(12)
Cl1A 0.050(2) 0.084(7) 0.051(3) 0.008(3) 0.007(2) -0.024(3)
Cl2A 0.097(6) 0.096(5) 0.046(3) -0.012(3) 0.022(4) -0.033(4)
Cl3A 0.106(4) 0.057(4) 0.076(3) 0.017(3) -0.024(3) -0.007(3)
S1 0.0562(4) 0.0539(4) 0.0403(3) 0.0016(3) 0.0187(3) -0.0077(3)
Si1 0.0521(4) 0.0484(4) 0.0357(4) 0.0020(3) 0.0122(3) -0.0054(3)
Cl4 0.1471(10) 0.0434(4) 0.1001(8) -0.0006(4) 0.0433(7) -0.0280(5)
S2 0.1123(8) 0.0567(5) 0.0588(5) -0.0057(4) -0.0250(5) 0.0016(5)
Cl6 0.0727(7) 0.1209(10) 0.2064(16) -0.0336(10) 0.0692(9) 0.0200(7)
Cl5 0.0809(5) 0.0430(3) 0.0465(4) -0.0070(3) 0.0176(3) -0.0088(3)
Si2 0.0456(4) 0.0340(3) 0.0503(4) -0.0010(3) 0.0111(3) 0.0022(3)
N1 0.0460(11) 0.0348(10) 0.0475(12) -0.0070(9) 0.0197(9) -0.0030(8)
C1 0.0504(14) 0.0473(14) 0.0504(14) -0.0167(12) 0.0190(12) -0.0116(11)
C2 0.0568(16) 0.0526(16) 0.0538(16) -0.0093(13) 0.0113(13) -0.0075(13)
C3 0.065(2) 0.103(3) 0.064(2) -0.025(2) 0.0034(16) -0.023(2)
C4 0.086(3) 0.122(4) 0.078(3) -0.008(3) -0.024(2) -0.017(3)
C5 0.0585(15) 0.0345(12) 0.0397(13) -0.0067(10) 0.0098(11) -0.0028(11)
C6 0.0643(18) 0.0438(15) 0.0590(17) -0.0006(13) 0.0158(14) -0.0138(13)
C7 0.112(3) 0.0447(16) 0.0523(18) 0.0051(13) 0.0038(18) -0.0251(17)
C8 0.132(4) 0.057(2) 0.118(4) 0.032(2) 0.036(3) 0.004(2)
C9 0.0466(13) 0.0362(12) 0.0619(16) -0.0062(11) 0.0226(12) -0.0026(10)
C10 0.0553(16) 0.0454(15) 0.0713(19) -0.0005(14) 0.0156(14) 0.0029(12)
C11 0.045(2) 0.069(3) 0.061(3) -0.008(3) 0.014(2) 0.0079(18)
C12 0.059(3) 0.104(4) 0.070(3) 0.000(3) 0.014(2) 0.009(2)
C10A 0.0553(16) 0.0454(15) 0.0713(19) -0.0005(14) 0.0156(14) 0.0029(12)
C11A 0.052(6) 0.050(7) 0.063(9) 0.006(7) 0.016(6) -0.005(5)
C12A 0.047(7) 0.065(9) 0.074(10) 0.010(7) 0.018(6) -0.004(6)
C13 0.0511(15) 0.0527(15) 0.0576(16) 0.0062(13) 0.0283(13) 0.0083(12)
C14 0.067(2) 0.066(2) 0.104(3) 0.0121(19) 0.045(2) -0.0078(16)
C15 0.079(6) 0.087(7) 0.090(7) 0.024(5) 0.043(6) -0.005(4)
C16 0.140(9) 0.111(7) 0.168(11) 0.019(7) 0.096(9) -0.034(6)
C14A 0.067(2) 0.066(2) 0.104(3) 0.0121(19) 0.045(2) -0.0078(16)
C15A 0.091(7) 0.072(6) 0.124(7) -0.008(5) 0.071(6) -0.021(4)
C16A 0.236(13) 0.157(12) 0.107(7) -0.022(6) 0.084(7) -0.114(10)
N2 0.0404(10) 0.0412(11) 0.0403(11) -0.0022(8) 0.0106(8) -0.0036(8)
C17 0.057(2) 0.0427(17) 0.0395(17) 0.0045(14) 0.0103(15) 0.0092(15)
C18 0.088(4) 0.042(2) 0.042(3) 0.0011(17) 0.019(3) -0.004(2)
C19 0.125(4) 0.042(2) 0.062(3) 0.0108(19) 0.015(3) 0.011(2)
C20 0.203(10) 0.044(3) 0.097(5) 0.005(3) 0.061(8) -0.017(5)
C17A 0.066(6) 0.057(5) 0.049(5) -0.014(4) 0.016(5) -0.034(4)
C18A 0.099(10) 0.056(6) 0.063(10) 0.000(5) 0.024(8) -0.018(5)
C19A 0.133(10) 0.052(6) 0.097(10) -0.022(6) 0.061(8) -0.024(6)
C20A 0.140(16) 0.062(8) 0.109(17) 0.002(9) 0.090(14) -0.007(9)
C21 0.0457(18) 0.0451(18) 0.0356(16) 0.0000(13) 0.0094(13) -0.0009(14)
C22 0.050(2) 0.058(3) 0.044(2) 0.0010(17) 0.0025(17) 0.004(2)
C23 0.063(3) 0.061(2) 0.0387(19) -0.0006(17) 0.0091(18) 0.003(2)
C24 0.100(4) 0.085(4) 0.048(3) 0.008(2) -0.024(3) -0.005(3)
C21A 0.039(4) 0.037(5) 0.067(5) -0.010(4) 0.004(4) -0.002(4)
C22A 0.058(7) 0.060(7) 0.064(6) -0.013(5) 0.004(5) 0.013(6)
C23A 0.081(8) 0.093(11) 0.074(7) -0.001(7) -0.001(6) -0.009(8)
C24A 0.102(14) 0.17(2) 0.075(8) -0.011(9) 0.002(8) 0.004(14)
C25 0.0363(15) 0.0458(18) 0.0412(17) 0.0020(14) 0.0076(13) -0.0047(13)
C26 0.043(2) 0.042(2) 0.043(2) 0.0001(16) 0.0076(16) 0.0020(16)
C27 0.046(2) 0.060(3) 0.089(3) 0.009(2) -0.003(2) 0.0039(19)
C28 0.056(3) 0.073(3) 0.089(4) 0.007(3) -0.002(3) 0.017(2)
C25A 0.045(4) 0.062(5) 0.049(5) 0.002(4) 0.018(4) -0.001(4)
C26A 0.061(6) 0.102(10) 0.066(8) 0.028(7) 0.004(6) -0.018(6)
C27A 0.068(8) 0.124(11) 0.112(11) 0.053(9) 0.019(7) 0.003(8)
C28A 0.083(10) 0.20(2) 0.139(15) 0.082(13) 0.000(11) -0.011(12)
C29 0.0361(16) 0.0475(19) 0.0412(17) 0.0037(14) 0.0086(13) 0.0000(14)
C30 0.056(2) 0.057(2) 0.0420(19) 0.0022(17) 0.0179(17) -0.0066(19)
C31 0.056(2) 0.058(3) 0.054(2) 0.005(2) 0.0239(18) -0.002(2)
C32 0.078(3) 0.055(2) 0.058(2) 0.0082(18) 0.036(2) 0.010(2)
C29A 0.082(7) 0.047(5) 0.071(5) -0.019(4) 0.041(5) -0.024(5)
C30A 0.080(8) 0.048(6) 0.100(8) -0.013(6) 0.046(6) -0.022(6)
C31A 0.092(9) 0.071(9) 0.105(8) -0.001(7) 0.047(6) -0.003(8)
C32A 0.090(9) 0.110(13) 0.114(9) 0.003(8) 0.045(7) -0.011(9)

loop_
_atom_type_symbol
_atom_type_description
_atom_type_scat_dispersion_real
_atom_type_scat_dispersion_imag
_atom_type_scat_source
C C 0.0033 0.0016 'International Tables Vol C Tables 4.2.6.8 and 6.1.1.4'
H H 0.0000 0.0000 'International Tables Vol C Tables 4.2.6.8 and 6.1.1.4'
Cl Cl 0.1484 0.1585 'International Tables Vol C Tables 4.2.6.8 and 6.1.1.4'
N N 0.0061 0.0033 'International Tables Vol C Tables 4.2.6.8 and 6.1.1.4'
S S 0.1246 0.1234 'International Tables Vol C Tables 4.2.6.8 and 6.1.1.4'
Si Si 0.0817 0.0704 'International Tables Vol C Tables 4.2.6.8 and 6.1.1.4'

loop_
_geom_angle_atom_site_label_1
_geom_angle_atom_site_label_2
_geom_angle_atom_site_label_3
_geom_angle
S1 Si1 Cl3 115.24(12)
S1 Si1 Cl1A 114.1(4)
S1 Si1 Cl2A 117.2(4)
Cl1A Si1 Cl2A 105.7(5)
S1 Si1 Cl2 114.20(12)
Cl3 Si1 Cl2 103.06(13)
S1 Si1 Cl1 117.34(18)
Cl3 Si1 Cl1 103.9(2)
Cl2 Si1 Cl1 101.12(19)
S1 Si1 Cl3A 117.3(3)
Cl1A Si1 Cl3A 100.3(5)
Cl2A Si1 Cl3A 99.9(5)
S2 Si2 Cl6 112.86(8)
S2 Si2 Cl5 115.21(6)
Cl6 Si2 Cl5 105.97(6)
S2 Si2 Cl4 111.35(7)
Cl6 Si2 Cl4 104.19(7)
Cl5 Si2 Cl4 106.44(7)
C13 N1 C5 106.4(2)
C13 N1 C9 111.2(2)
C5 N1 C9 111.0(2)
C13 N1 C1 111.4(2)
C5 N1 C1 110.9(2)
C9 N1 C1 106.10(19)
C2 C1 N1 116.0(2)
C2 C1 H1A 108.3
N1 C1 H1A 108.3
C2 C1 H1B 108.3
N1 C1 H1B 108.3
H1A C1 H1B 107.4
C1 C2 C3 111.5(3)
C1 C2 H2A 109.3
C3 C2 H2A 109.3
C1 C2 H2B 109.3
C3 C2 H2B 109.3
H2A C2 H2B 108.0
C2 C3 C4 111.8(3)
C2 C3 H3A 109.3
C4 C3 H3A 109.3
C2 C3 H3B 109.3
C4 C3 H3B 109.3
H3A C3 H3B 107.9
C3 C4 H4A 109.5
C3 C4 H4B 109.5
H4A C4 H4B 109.5
C3 C4 H4C 109.5
H4A C4 H4C 109.5
H4B C4 H4C 109.5
C6 C5 N1 115.7(2)
C6 C5 H5A 108.4
N1 C5 H5A 108.4
C6 C5 H5B 108.4
N1 C5 H5B 108.4
H5A C5 H5B 107.4
C5 C6 C7 110.8(3)
C5 C6 H6A 109.5
C7 C6 H6A 109.5
C5 C6 H6B 109.5
C7 C6 H6B 109.5
H6A C6 H6B 108.1
C8 C7 C6 112.6(3)
C8 C7 H7A 109.1
C6 C7 H7A 109.1
C8 C7 H7B 109.1
C6 C7 H7B 109.1
H7A C7 H7B 107.8
C7 C8 H8A 109.5
C7 C8 H8B 109.5
H8A C8 H8B 109.5
C7 C8 H8C 109.5
H8A C8 H8C 109.5
H8B C8 H8C 109.5
C10A C9 N1 116.6(2)
C10 C9 N1 116.6(2)
C10 C9 H9A 108.1
N1 C9 H9A 108.1
C10 C9 H9B 108.1
N1 C9 H9B 108.1
H9A C9 H9B 107.3
C9 C10 C11 106.8(3)
C9 C10 H10A 110.4
C11 C10 H10A 110.4
C9 C10 H10B 110.4
C11 C10 H10B 110.4
H10A C10 H10B 108.6
C12 C11 C10 112.3(4)
C12 C11 H11A 109.1
C10 C11 H11A 109.1
C12 C11 H11B 109.1
C10 C11 H11B 109.1
H11A C11 H11B 107.9
C11 C12 H12A 109.5
C11 C12 H12B 109.5
H12A C12 H12B 109.5
C11 C12 H12C 109.5
H12A C12 H12C 109.5
H12B C12 H12C 109.5
C11A C10A C9 129.4(9)
C11A C10A H10C 104.9
C9 C10A H10C 104.9
C11A C10A H10D 104.9
C9 C10A H10D 104.9
H10C C10A H10D 105.8
C10A C11A C12A 100.7(13)
C10A C11A H11C 111.6
C12A C11A H11C 111.6
C10A C11A H11D 111.6
C12A C11A H11D 111.6
H11C C11A H11D 109.4
C11A C12A H12D 109.5
C11A C12A H12E 109.5
H12D C12A H12E 109.5
C11A C12A H12F 109.5
H12D C12A H12F 109.5
H12E C12A H12F 109.5
C14A C13 N1 115.9(2)
C14 C13 N1 115.9(2)
C14 C13 H13A 108.3
N1 C13 H13A 108.3
C14 C13 H13B 108.3
N1 C13 H13B 108.3
H13A C13 H13B 107.4
C13 C14 C15 101.3(4)
C13 C14 H14A 111.5
C15 C14 H14A 111.5
C13 C14 H14B 111.5
C15 C14 H14B 111.5
H14A C14 H14B 109.3
C16 C15 C14 107.7(8)
C16 C15 H15A 110.2
C14 C15 H15A 110.2
C16 C15 H15B 110.2
C14 C15 H15B 110.2
H15A C15 H15B 108.5
C15 C16 H16A 109.5
C15 C16 H16B 109.5
H16A C16 H16B 109.5
C15 C16 H16C 109.5
H16A C16 H16C 109.5
H16B C16 H16C 109.5
C15A C14A C13 120.0(5)
C15A C14A H14C 107.3
C13 C14A H14C 107.3
C15A C14A H14D 107.3
C13 C14A H14D 107.3
H14C C14A H14D 106.9
C16A C15A C14A 107.1(9)
C16A C15A H15C 110.3
C14A C15A H15C 110.3
C16A C15A H15D 110.3
C14A C15A H15D 110.3
H15C C15A H15D 108.6
C15A C16A H16D 109.5
C15A C16A H16E 109.5
H16D C16A H16E 109.5
C15A C16A H16F 109.5
H16D C16A H16F 109.5
H16E C16A H16F 109.5
C29A N2 C17A 111.6(7)
C21 N2 C17 112.2(2)
C21 N2 C29 110.2(2)
C17 N2 C29 108.2(2)
C29A N2 C25A 115.6(7)
C17A N2 C25A 109.0(7)
C21 N2 C25 108.3(2)
C17 N2 C25 107.7(2)
C29 N2 C25 110.2(2)
C29A N2 C21A 106.4(7)
C17A N2 C21A 108.4(6)
C25A N2 C21A 105.4(6)
C18 C17 N2 116.3(3)
C18 C17 H17A 108.2
N2 C17 H17A 108.2
C18 C17 H17B 108.2
N2 C17 H17B 108.2
H17A C17 H17B 107.4
C17 C18 C19 112.0(5)
C17 C18 H18A 109.2
C19 C18 H18A 109.2
C17 C18 H18B 109.2
C19 C18 H18B 109.2
H18A C18 H18B 107.9
C18 C19 C20 113.6(6)
C18 C19 H19A 108.8
C20 C19 H19A 108.8
C18 C19 H19B 108.8
C20 C19 H19B 108.8
H19A C19 H19B 107.7
C19 C20 H20A 109.5
C19 C20 H20B 109.5
H20A C20 H20B 109.5
C19 C20 H20C 109.5
H20A C20 H20C 109.5
H20B C20 H20C 109.5
C18A C17A N2 116.2(10)
C18A C17A H17C 108.2
N2 C17A H17C 108.2
C18A C17A H17D 108.2
N2 C17A H17D 108.2
H17C C17A H17D 107.4
C17A C18A C19A 105.3(12)
C17A C18A H18C 110.7
C19A C18A H18C 110.7
C17A C18A H18D 110.7
C19A C18A H18D 110.7
H18C C18A H18D 108.8
C20A C19A C18A 106.1(14)
C20A C19A H19C 110.5
C18A C19A H19C 110.5
C20A C19A H19D 110.5
C18A C19A H19D 110.5
H19C C19A H19D 108.7
C19A C20A H20D 109.5
C19A C20A H20E 109.5
H20D C20A H20E 109.5
C19A C20A H20F 109.5
H20D C20A H20F 109.5
H20E C20A H20F 109.5
N2 C21 C22 116.0(3)
N2 C21 H21A 108.3
C22 C21 H21A 108.3
N2 C21 H21B 108.3
C22 C21 H21B 108.3
H21A C21 H21B 107.4
C21 C22 C23 110.3(4)
C21 C22 H22A 109.6
C23 C22 H22A 109.6
C21 C22 H22B 109.6
C23 C22 H22B 109.6
H22A C22 H22B 108.1
C24 C23 C22 110.5(4)
C24 C23 H23A 109.6
C22 C23 H23A 109.6
C24 C23 H23B 109.6
C22 C23 H23B 109.6
H23A C23 H23B 108.1
C23 C24 H24A 109.5
C23 C24 H24B 109.5
H24A C24 H24B 109.5
C23 C24 H24C 109.5
H24A C24 H24C 109.5
H24B C24 H24C 109.5
C22A C21A N2 116.0(8)
C22A C21A H21C 108.3
N2 C21A H21C 108.3
C22A C21A H21D 108.3
N2 C21A H21D 108.3
H21C C21A H21D 107.4
C21A C22A C23A 105.6(11)
C21A C22A H22C 110.6
C23A C22A H22C 110.6
C21A C22A H22D 110.6
C23A C22A H22D 110.6
H22C C22A H22D 108.8
C24A C23A C22A 112.1(14)
C24A C23A H23C 109.2
C22A C23A H23C 109.2
C24A C23A H23D 109.2
C22A C23A H23D 109.2
H23C C23A H23D 107.9
C23A C24A H24D 109.5
C23A C24A H24E 109.5
H24D C24A H24E 109.5
C23A C24A H24F 109.5
H24D C24A H24F 109.5
H24E C24A H24F 109.5
C26 C25 N2 115.0(3)
C26 C25 H25A 108.5
N2 C25 H25A 108.5
C26 C25 H25B 108.5
N2 C25 H25B 108.5
H25A C25 H25B 107.5
C27 C26 C25 110.5(4)
C27 C26 H26A 109.6
C25 C26 H26A 109.6
C27 C26 H26B 109.6
C25 C26 H26B 109.6
H26A C26 H26B 108.1
C26 C27 C28 113.2(4)
C26 C27 H27A 108.9
C28 C27 H27A 108.9
C26 C27 H27B 108.9
C28 C27 H27B 108.9
H27A C27 H27B 107.7
C27 C28 H28A 109.5
C27 C28 H28B 109.5
H28A C28 H28B 109.5
C27 C28 H28C 109.5
H28A C28 H28C 109.5
H28B C28 H28C 109.5
C26A C25A N2 112.6(10)
C26A C25A H25C 109.1
N2 C25A H25C 109.1
C26A C25A H25D 109.1
N2 C25A H25D 109.1
H25C C25A H25D 107.8
C25A C26A C27A 109.8(13)
C25A C26A H26C 109.7
C27A C26A H26C 109.7
C25A C26A H26D 109.7
C27A C26A H26D 109.7
H26C C26A H26D 108.2
C28A C27A C26A 109.4(16)
C28A C27A H27C 109.8
C26A C27A H27C 109.8
C28A C27A H27D 109.8
C26A C27A H27D 109.8
H27C C27A H27D 108.2
C27A C28A H28D 109.5
C27A C28A H28E 109.5
H28D C28A H28E 109.5
C27A C28A H28F 109.5
H28D C28A H28F 109.5
H28E C28A H28F 109.5
C30 C29 N2 115.4(3)
C30 C29 H29A 108.4
N2 C29 H29A 108.4
C30 C29 H29B 108.4
N2 C29 H29B 108.4
H29A C29 H29B 107.5
C31 C30 C29 111.7(4)
C31 C30 H30A 109.3
C29 C30 H30A 109.3
C31 C30 H30B 109.3
C29 C30 H30B 109.3
H30A C30 H30B 107.9
C30 C31 C32 113.0(4)
C30 C31 H31A 109.0
C32 C31 H31A 109.0
C30 C31 H31B 109.0
C32 C31 H31B 109.0
H31A C31 H31B 107.8
C31 C32 H32A 109.5
C31 C32 H32B 109.5
H32A C32 H32B 109.5
C31 C32 H32C 109.5
H32A C32 H32C 109.5
H32B C32 H32C 109.5
N2 C29A C30A 115.1(10)
N2 C29A H29C 108.5
C30A C29A H29C 108.5
N2 C29A H29D 108.5
C30A C29A H29D 108.5
H29C C29A H29D 107.5
C31A C30A C29A 111.3(14)
C31A C30A H30C 109.4
C29A C30A H30C 109.4
C31A C30A H30D 109.4
C29A C30A H30D 109.4
H30C C30A H30D 108.0
C32A C31A C30A 111.0(18)
C32A C31A H31C 109.4
C30A C31A H31C 109.4
C32A C31A H31D 109.4
C30A C31A H31D 109.4
H31C C31A H31D 108.0
C31A C32A H32D 109.5
C31A C32A H32E 109.5
H32D C32A H32E 109.5
C31A C32A H32F 109.5
H32D C32A H32F 109.5
H32E C32A H32F 109.5

loop_
_geom_bond_atom_site_label_1
_geom_bond_atom_site_label_2
_geom_bond_distance
Cl1 Si1 2.095(5)
Cl2 Si1 2.084(3)
Cl3 Si1 2.040(4)
Cl1A Si1 2.049(11)
Cl2A Si1 2.083(9)
Cl3A Si1 2.140(11)
S1 Si1 1.9756(14)
Cl4 Si2 2.0569(16)
S2 Si2 2.0001(15)
Cl6 Si2 2.0311(18)
Cl5 Si2 2.0517(14)
N1 C13 1.520(3)
N1 C5 1.521(3)
N1 C9 1.526(3)
N1 C1 1.527(4)
C1 C2 1.511(4)
C1 H1A 0.9900
C1 H1B 0.9900
C2 C3 1.531(4)
C2 H2A 0.9900
C2 H2B 0.9900
C3 C4 1.533(6)
C3 H3A 0.9900
C3 H3B 0.9900
C4 H4A 0.9800
C4 H4B 0.9800
C4 H4C 0.9800
C5 C6 1.509(4)
C5 H5A 0.9900
C5 H5B 0.9900
C6 C7 1.531(4)
C6 H6A 0.9900
C6 H6B 0.9900
C7 C8 1.522(6)
C7 H7A 0.9900
C7 H7B 0.9900
C8 H8A 0.9800
C8 H8B 0.9800
C8 H8C 0.9800
C9 C10A 1.500(4)
C9 C10 1.500(4)
C9 H9A 0.9900
C9 H9B 0.9900
C10 C11 1.551(5)
C10 H10A 0.9900
C10 H10B 0.9900
C11 C12 1.513(7)
C11 H11A 0.9900
C11 H11B 0.9900
C12 H12A 0.9800
C12 H12B 0.9800
C12 H12C 0.9800
C10A C11A 1.50(2)
C10A H10C 0.9900
C10A H10D 0.9900
C11A C12A 1.52(2)
C11A H11C 0.9900
C11A H11D 0.9900
C12A H12D 0.9800
C12A H12E 0.9800
C12A H12F 0.9800
C13 C14A 1.513(5)
C13 C14 1.513(5)
C13 H13A 0.9900
C13 H13B 0.9900
C14 C15 1.616(9)
C14 H14A 0.9900
C14 H14B 0.9900
C15 C16 1.501(11)
C15 H15A 0.9900
C15 H15B 0.9900
C16 H16A 0.9800
C16 H16B 0.9800
C16 H16C 0.9800
C14A C15A 1.475(10)
C14A H14C 0.9900
C14A H14D 0.9900
C15A C16A 1.455(12)
C15A H15C 0.9900
C15A H15D 0.9900
C16A H16D 0.9800
C16A H16E 0.9800
C16A H16F 0.9800
N2 C29A 1.492(12)
N2 C21 1.498(4)
N2 C17A 1.516(10)
N2 C17 1.526(4)
N2 C29 1.527(4)
N2 C25A 1.530(11)
N2 C25 1.547(4)
N2 C21A 1.571(10)
C17 C18 1.496(7)
C17 H17A 0.9900
C17 H17B 0.9900
C18 C19 1.511(7)
C18 H18A 0.9900
C18 H18B 0.9900
C19 C20 1.517(8)
C19 H19A 0.9900
C19 H19B 0.9900
C20 H20A 0.9800
C20 H20B 0.9800
C20 H20C 0.9800
C17A C18A 1.506(13)
C17A H17C 0.9900
C17A H17D 0.9900
C18A C19A 1.554(13)
C18A H18C 0.9900
C18A H18D 0.9900
C19A C20A 1.520(14)
C19A H19C 0.9900
C19A H19D 0.9900
C20A H20D 0.9800
C20A H20E 0.9800
C20A H20F 0.9800
C21 C22 1.507(5)
C21 H21A 0.9900
C21 H21B 0.9900
C22 C23 1.546(6)
C22 H22A 0.9900
C22 H22B 0.9900
C23 C24 1.517(6)
C23 H23A 0.9900
C23 H23B 0.9900
C24 H24A 0.9800
C24 H24B 0.9800
C24 H24C 0.9800
C21A C22A 1.505(12)
C21A H21C 0.9900
C21A H21D 0.9900
C22A C23A 1.529(13)
C22A H22C 0.9900
C22A H22D 0.9900
C23A C24A 1.469(13)
C23A H23C 0.9900
C23A H23D 0.9900
C24A H24D 0.9800
C24A H24E 0.9800
C24A H24F 0.9800
C25 C26 1.518(5)
C25 H25A 0.9900
C25 H25B 0.9900
C26 C27 1.506(6)
C26 H26A 0.9900
C26 H26B 0.9900
C27 C28 1.529(6)
C27 H27A 0.9900
C27 H27B 0.9900
C28 H28A 0.9800
C28 H28B 0.9800
C28 H28C 0.9800
C25A C26A 1.496(12)
C25A H25C 0.9900
C25A H25D 0.9900
C26A C27A 1.539(14)
C26A H26C 0.9900
C26A H26D 0.9900
C27A C28A 1.510(14)
C27A H27C 0.9900
C27A H27D 0.9900
C28A H28D 0.9800
C28A H28E 0.9800
C28A H28F 0.9800
C29 C30 1.514(5)
C29 H29A 0.9900
C29 H29B 0.9900
C30 C31 1.505(5)
C30 H30A 0.9900
C30 H30B 0.9900
C31 C32 1.509(6)
C31 H31A 0.9900
C31 H31B 0.9900
C32 H32A 0.9800
C32 H32B 0.9800
C32 H32C 0.9800
C29A C30A 1.531(17)
C29A H29C 0.9900
C29A H29D 0.9900
C30A C31A 1.45(2)
C30A H30C 0.9900
C30A H30D 0.9900
C31A C32A 1.32(3)
C31A H31C 0.9900
C31A H31D 0.9900
C32A H32D 0.9800
C32A H32E 0.9800
C32A H32F 0.9800
